data_7210377
loop_
_publ_author_name
'Du, Peng'
'Yang, Yan'
'Yang, Jin'
'Liu, Ying-Ying'
'Kan, Wei-Qiu'
'Ma, Jian-Fang'

_publ_section_title
;
 A series of MOFs based on a tricarboxylic acid and various N-donor
 ligands: syntheses, structures, and properties
;
_journal_issue 35
_journal_name_full CrystEngComm
_journal_page_first 6986
_journal_paper_doi 10.1039/c3ce40828k
_journal_volume 15
_journal_year 2013
_chemical_formula_moiety 'C50 H43.50 N O15.25 Zn3'
_chemical_formula_sum 'C50 H43.5 N O15.25 Zn3'
_chemical_formula_weight 1098.60
_chemical_name_systematic
;
 ?
;
_space_group_IT_number 14
_symmetry_cell_setting monoclinic
_symmetry_space_group_name_Hall '-P 2yn'
_symmetry_space_group_name_H-M 'P 1 21/n 1'
_atom_sites_solution_hydrogens geom
_atom_sites_solution_primary direct
_atom_sites_solution_secondary difmap
_audit_creation_method SHELXL-97
_cell_angle_alpha 90
_cell_angle_beta 105.103(5)
_cell_angle_gamma 90
_cell_formula_units_Z 4
_cell_length_a 13.1370(7)
_cell_length_b 15.3527(7)
_cell_length_c 24.3497(11)
_cell_measurement_reflns_used 2531
_cell_measurement_temperature 293(2)
_cell_measurement_theta_max 29.1501
_cell_measurement_theta_min 2.9594
_cell_volume 4741.4(4)
_computing_cell_refinement CrysAlis
_computing_data_collection 'CrysAlis (Oxford Diffraction, 2006)'
_computing_data_reduction CrysAlis
_computing_structure_refinement 'SHELXL-97 (Sheldrick, 2008)'
_computing_structure_solution 'SHELXL-97 (Sheldrick, 2008)'
_diffrn_ambient_temperature 293(2)
_diffrn_detector_area_resol_mean 10.2375
_diffrn_measured_fraction_theta_full 0.996
_diffrn_measured_fraction_theta_max 0.996
_diffrn_measurement_device_type 'Oxford Diffraction Gemini R Ultra'
_diffrn_measurement_method '\w scan'
_diffrn_radiation_monochromator graphite
_diffrn_radiation_source 'fine-focus sealed tube'
_diffrn_radiation_type MoK\a
_diffrn_radiation_wavelength 0.71073
_diffrn_reflns_av_R_equivalents 0.0633
_diffrn_reflns_av_sigmaI/netI 0.1058
_diffrn_reflns_limit_h_max 15
_diffrn_reflns_limit_h_min -12
_diffrn_reflns_limit_k_max 14
_diffrn_reflns_limit_k_min -18
_diffrn_reflns_limit_l_max 28
_diffrn_reflns_limit_l_min -24
_diffrn_reflns_number 21971
_diffrn_reflns_theta_full 25.00
_diffrn_reflns_theta_max 25.03
_diffrn_reflns_theta_min 2.97
_exptl_absorpt_coefficient_mu 1.577
_exptl_absorpt_correction_T_max 0.6754
_exptl_absorpt_correction_T_min 0.6322
_exptl_absorpt_correction_type multi-scan
_exptl_absorpt_process_details
; 
CrysAlis (Oxford Diffraction, 2006)
;
_exptl_crystal_colour colourless
_exptl_crystal_density_diffrn 1.539
_exptl_crystal_density_method 'not measured'
_exptl_crystal_description block
_exptl_crystal_F_000 2250
_exptl_crystal_size_max 0.32
_exptl_crystal_size_mid 0.28
_exptl_crystal_size_min 0.27
_refine_diff_density_max 0.452
_refine_diff_density_min -0.471
_refine_diff_density_rms 0.091
_refine_ls_extinction_method none
_refine_ls_goodness_of_fit_ref 1.013
_refine_ls_hydrogen_treatment mixed
_refine_ls_matrix_type full
_refine_ls_number_parameters 655
_refine_ls_number_reflns 8341
_refine_ls_number_restraints 20
_refine_ls_restrained_S_all 1.012
_refine_ls_R_factor_all 0.1089
_refine_ls_R_factor_gt 0.0573
_refine_ls_shift/su_max 0.001
_refine_ls_shift/su_mean 0.000
_refine_ls_structure_factor_coef Fsqd
_refine_ls_weighting_details 'calc w=1/[\s^2^(Fo^2^)+(0.0376P)^2^+0.0000P] where P=(Fo^2^+2Fc^2^)/3'
_refine_ls_weighting_scheme calc
_refine_ls_wR_factor_gt 0.0983
_refine_ls_wR_factor_ref 0.1171
_reflns_number_gt 5291
_reflns_number_total 8341
_reflns_threshold_expression >2\s(I)
_cod_data_source_file c3ce40828k.txt
_cod_data_source_block Compound-2
_cod_depositor_comments
;
The following automatic conversions were performed:

'_symmetry_cell_setting' value 'Monoclinic' changed to 'monoclinic'
according to /home/saulius/struct/CIF-dictionaries/cif_core.dic
dictionary named 'cif_core.dic' version 2.4.2 from 2011-04-26.

Automatic conversion script
Id: cif_fix_values 1891 2012-01-12 08:04:46Z andrius 
;
_cod_original_sg_symbol_H-M P21/n
_cod_original_formula_sum 'C50 H43.50 N O15.25 Zn3'
_cod_database_code 7210377

loop_
_symmetry_equiv_pos_as_xyz
'x, y, z'
'-x+1/2, y+1/2, -z+1/2'
'-x, -y, -z'
'x-1/2, -y-1/2, z-1/2'

loop_
_atom_site_label
_atom_site_type_symbol
_atom_site_fract_x
_atom_site_fract_y
_atom_site_fract_z
_atom_site_U_iso_or_equiv
_atom_site_adp_type
_atom_site_occupancy
_atom_site_symmetry_multiplicity
_atom_site_calc_flag
_atom_site_refinement_flags
Zn1 Zn 0.04532(5) 0.21272(4) 0.35398(2) 0.02775(17) Uani 1 1 d .
Zn2 Zn 0.00522(5) 0.34021(4) 0.25470(2) 0.02925(17) Uani 1 1 d .
Zn3 Zn 0.09453(5) 0.13817(4) 0.23398(2) 0.03186(18) Uani 1 1 d .
C1 C -0.2387(4) 0.3371(3) 0.35305(19) 0.0287(12) Uani 1 1 d .
C2 C -0.2885(4) 0.4094(4) 0.3250(2) 0.0348(13) Uani 1 1 d .
H2 H -0.2571 0.4398 0.3008 0.042 Uiso 1 1 calc R
C3 C -0.3843(4) 0.4382(4) 0.3320(2) 0.0344(13) Uani 1 1 d .
C4 C -0.4314(4) 0.3923(3) 0.36734(19) 0.0325(13) Uani 1 1 d .
H4 H -0.4963 0.4101 0.3720 0.039 Uiso 1 1 calc R
C5 C -0.3816(4) 0.3188(3) 0.3962(2) 0.0319(13) Uani 1 1 d .
C6 C -0.2842(4) 0.2919(3) 0.38965(19) 0.0332(13) Uani 1 1 d .
H6 H -0.2502 0.2440 0.4097 0.040 Uiso 1 1 calc R
C7 C -0.1369(4) 0.3076(3) 0.3419(2) 0.0319(13) Uani 1 1 d .
C8 C -0.4358(5) 0.5183(4) 0.3006(2) 0.0407(15) Uani 1 1 d .
C9 C -0.3940(5) 0.2032(4) 0.4610(2) 0.0473(16) Uani 1 1 d .
H9A H -0.3298 0.2185 0.4894 0.057 Uiso 1 1 calc R
H9B H -0.3771 0.1596 0.4360 0.057 Uiso 1 1 calc R
C10 C -0.4737(4) 0.1678(4) 0.4895(2) 0.0382(14) Uani 1 1 d .
C11 C -0.5802(5) 0.1795(5) 0.4669(2) 0.0552(19) Uani 1 1 d .
H11 H -0.6035 0.2129 0.4342 0.066 Uiso 1 1 calc R
C12 C -0.6533(5) 0.1429(4) 0.4918(2) 0.0526(18) Uani 1 1 d .
H12 H -0.7248 0.1521 0.4756 0.063 Uiso 1 1 calc R
C13 C -0.6213(4) 0.0927(4) 0.54048(19) 0.0376(14) Uani 1 1 d .
C14 C -0.5141(5) 0.0811(4) 0.5635(2) 0.0410(15) Uani 1 1 d .
H14 H -0.4904 0.0482 0.5965 0.049 Uiso 1 1 calc R
C15 C -0.4418(4) 0.1183(4) 0.5380(2) 0.0399(15) Uani 1 1 d .
H15 H -0.3701 0.1095 0.5540 0.048 Uiso 1 1 calc R
C16 C -0.7013(4) 0.0498(4) 0.5646(2) 0.0376(14) Uani 1 1 d .
C17 C -0.7839(5) 0.0063(5) 0.5277(2) 0.063(2) Uani 1 1 d .
H17 H -0.7876 0.0058 0.4891 0.076 Uiso 1 1 calc R
C18 C -0.8606(6) -0.0360(5) 0.5466(3) 0.077(2) Uani 1 1 d .
H18 H -0.9158 -0.0634 0.5206 0.092 Uiso 1 1 calc R
C19 C -0.8559(5) -0.0380(5) 0.6033(3) 0.0623(19) Uani 1 1 d .
H19 H -0.9077 -0.0670 0.6159 0.075 Uiso 1 1 calc R
C20 C -0.7752(5) 0.0025(4) 0.6411(2) 0.0472(16) Uani 1 1 d .
H20 H -0.7716 0.0002 0.6797 0.057 Uiso 1 1 calc R
C21 C -0.6980(4) 0.0475(3) 0.62273(19) 0.0318(13) Uani 1 1 d .
C22 C -0.6204(4) 0.0963(4) 0.6669(2) 0.0342(14) Uani 1 1 d .
C23 C 0.1617(4) -0.0395(3) 0.35266(18) 0.0247(12) Uani 1 1 d .
C24 C 0.1059(4) -0.0877(3) 0.38371(19) 0.0318(13) Uani 1 1 d .
H24 H 0.0590 -0.0597 0.4005 0.038 Uiso 1 1 calc R
C25 C 0.1197(4) -0.1757(3) 0.3896(2) 0.0340(13) Uani 1 1 d .
C26 C 0.1914(4) -0.2188(3) 0.36527(19) 0.0295(12) Uani 1 1 d .
H26 H 0.2023 -0.2785 0.3703 0.035 Uiso 1 1 calc R
C27 C 0.2457(4) -0.1715(3) 0.33363(18) 0.0273(12) Uani 1 1 d .
C28 C 0.2310(4) -0.0820(3) 0.32757(18) 0.0295(13) Uani 1 1 d .
H28 H 0.2679 -0.0503 0.3065 0.035 Uiso 1 1 calc R
C29 C 0.1444(4) 0.0558(3) 0.34513(19) 0.0291(12) Uani 1 1 d .
C30 C 0.3188(4) -0.2157(4) 0.30473(19) 0.0300(12) Uani 1 1 d .
C31 C -0.0235(5) -0.1931(4) 0.4319(2) 0.0491(17) Uani 1 1 d .
H31A H -0.0718 -0.1677 0.3987 0.059 Uiso 1 1 calc R
H31B H -0.0003 -0.1473 0.4599 0.059 Uiso 1 1 calc R
C32 C -0.0784(5) -0.2624(4) 0.4560(2) 0.0364(14) Uani 1 1 d .
C33 C -0.1855(5) -0.2701(4) 0.4377(2) 0.0524(18) Uani 1 1 d .
H33 H -0.2231 -0.2359 0.4077 0.063 Uiso 1 1 calc R
C34 C -0.2377(5) -0.3283(4) 0.4634(2) 0.0510(17) Uani 1 1 d .
H34 H -0.3109 -0.3316 0.4512 0.061 Uiso 1 1 calc R
C35 C -0.1846(5) -0.3821(4) 0.5071(2) 0.0360(14) Uani 1 1 d .
C36 C -0.0761(5) -0.3768(4) 0.5230(2) 0.0504(17) Uani 1 1 d .
H36 H -0.0378 -0.4139 0.5510 0.060 Uiso 1 1 calc R
C37 C -0.0231(5) -0.3170(4) 0.4977(2) 0.0501(17) Uani 1 1 d .
H37 H 0.0502 -0.3140 0.5091 0.060 Uiso 1 1 calc R
C38 C -0.2438(4) -0.4403(4) 0.5366(2) 0.0341(13) Uani 1 1 d .
C39 C -0.3131(5) -0.5003(4) 0.5051(2) 0.0517(18) Uani 1 1 d .
H39 H -0.3213 -0.5033 0.4660 0.062 Uiso 1 1 calc R
C40 C -0.3702(5) -0.5557(4) 0.5297(2) 0.0542(18) Uani 1 1 d .
H40 H -0.4166 -0.5954 0.5075 0.065 Uiso 1 1 calc R
C41 C -0.3586(5) -0.5523(4) 0.5873(2) 0.0513(17) Uani 1 1 d .
H41 H -0.3976 -0.5892 0.6043 0.062 Uiso 1 1 calc R
C42 C -0.2891(4) -0.4941(4) 0.6195(2) 0.0386(14) Uani 1 1 d .
H42 H -0.2802 -0.4931 0.6587 0.046 Uiso 1 1 calc R
C43 C -0.2319(4) -0.4368(3) 0.59547(19) 0.0292(12) Uani 1 1 d .
C44 C -0.1597(4) -0.3738(4) 0.6336(2) 0.0294(12) Uani 1 1 d .
C45 C -0.3365(7) 0.1505(6) 0.2471(3) 0.087(3) Uani 1 1 d .
C46 C -0.3291(11) 0.2330(8) 0.2144(5) 0.052(3) Uani 0.60 1 d P
C46' C -0.369(2) 0.2530(19) 0.2232(12) 0.090(10) Uani 0.40 1 d PU
C47 C -0.4899(11) 0.1678(8) 0.2828(6) 0.077(4) Uani 0.60 1 d P
C47' C -0.566(3) 0.136(2) 0.2528(13) 0.134(10) Uani 0.40 1 d PU
C48 C -0.5726(9) 0.1265(8) 0.3014(5) 0.140(5) Uani 1 1 d .
C49 C -0.5049(6) 0.1019(5) 0.1810(4) 0.084(3) Uani 1 1 d .
H49A H -0.5701 0.0709 0.1793 0.101 Uiso 1 1 calc R
H49B H -0.5236 0.1596 0.1654 0.101 Uiso 1 1 calc R
C50 C -0.4483(8) 0.0562(5) 0.1449(3) 0.099(3) Uani 1 1 d .
H50A H -0.4922 0.0531 0.1067 0.149 Uiso 1 1 calc R
H50B H -0.4310 -0.0016 0.1593 0.149 Uiso 1 1 calc R
H50C H -0.3848 0.0873 0.1452 0.149 Uiso 1 1 calc R
N1 N -0.4449(5) 0.1108(4) 0.2419(2) 0.0668(17) Uani 1 1 d .
O1 O -0.0889(3) 0.2447(2) 0.36996(13) 0.0343(9) Uani 1 1 d .
O2 O -0.1085(3) 0.3475(2) 0.30377(16) 0.0479(11) Uani 1 1 d .
O3 O -0.3869(4) 0.5607(3) 0.27241(19) 0.0715(15) Uani 1 1 d .
O4 O -0.5262(3) 0.5378(2) 0.30619(15) 0.0448(10) Uani 1 1 d .
O5 O -0.4371(3) 0.2784(3) 0.42914(15) 0.0449(10) Uani 1 1 d .
O6 O -0.5661(3) 0.0540(3) 0.71017(13) 0.0420(10) Uani 1 1 d .
O7 O -0.6118(3) 0.1759(3) 0.66530(15) 0.0510(11) Uani 1 1 d .
O8 O 0.0925(3) 0.0935(2) 0.37517(13) 0.0319(9) Uani 1 1 d .
O9 O 0.1823(3) 0.0938(2) 0.30892(14) 0.0359(9) Uani 1 1 d .
O10 O 0.3762(3) -0.1679(3) 0.28474(17) 0.0547(12) Uani 1 1 d .
O11 O 0.3166(3) -0.2976(2) 0.30302(14) 0.0387(10) Uani 1 1 d .
O12 O 0.0643(3) -0.2292(2) 0.41665(16) 0.0476(11) Uani 1 1 d .
O13 O -0.1090(3) -0.4012(2) 0.68092(14) 0.0420(10) Uani 1 1 d .
O14 O -0.1564(3) -0.2959(2) 0.61661(13) 0.0362(9) Uani 1 1 d .
O15 O 0.0046(3) 0.2100(2) 0.26900(13) 0.0271(8) Uani 1 1 d D
H15O H -0.050(3) 0.181(3) 0.2558(19) 0.041 Uiso 1 1 d D
O1W O -0.527(3) -0.688(2) 0.6342(13) 0.150(10) Uani 0.25 1 d PDU
H1A H -0.54(2) -0.645(10) 0.653(9) 0.225 Uiso 0.50 1 d PD

loop_
_atom_site_aniso_label
_atom_site_aniso_U_11
_atom_site_aniso_U_22
_atom_site_aniso_U_33
_atom_site_aniso_U_23
_atom_site_aniso_U_13
_atom_site_aniso_U_12
Zn1 0.0285(4) 0.0212(3) 0.0361(3) 0.0020(3) 0.0131(3) 0.0031(3)
Zn2 0.0311(4) 0.0262(3) 0.0340(3) 0.0026(3) 0.0148(3) 0.0035(3)
Zn3 0.0380(4) 0.0229(3) 0.0413(3) -0.0032(3) 0.0221(3) -0.0040(3)
C1 0.031(3) 0.027(3) 0.031(3) 0.003(2) 0.013(2) 0.008(3)
C2 0.035(4) 0.032(3) 0.044(3) 0.005(3) 0.021(3) 0.005(3)
C3 0.035(4) 0.035(3) 0.036(3) 0.006(3) 0.014(3) 0.010(3)
C4 0.027(3) 0.035(3) 0.040(3) 0.004(3) 0.017(2) 0.012(3)
C5 0.033(3) 0.031(3) 0.037(3) 0.002(3) 0.019(3) 0.003(3)
C6 0.034(4) 0.030(3) 0.037(3) 0.003(3) 0.011(2) 0.009(3)
C7 0.028(3) 0.028(3) 0.042(3) -0.004(3) 0.014(3) 0.002(3)
C8 0.042(4) 0.037(4) 0.046(3) 0.009(3) 0.018(3) 0.014(3)
C9 0.041(4) 0.057(4) 0.050(3) 0.021(3) 0.025(3) 0.014(3)
C10 0.033(4) 0.046(4) 0.039(3) 0.011(3) 0.014(3) 0.007(3)
C11 0.045(4) 0.083(5) 0.042(3) 0.028(3) 0.019(3) 0.018(4)
C12 0.032(4) 0.085(5) 0.041(3) 0.020(3) 0.011(3) 0.011(4)
C13 0.033(4) 0.053(4) 0.027(3) -0.003(3) 0.008(3) -0.008(3)
C14 0.049(4) 0.044(4) 0.029(3) 0.012(3) 0.010(3) -0.003(3)
C15 0.028(4) 0.056(4) 0.033(3) 0.008(3) 0.004(2) 0.000(3)
C16 0.038(4) 0.040(4) 0.032(3) -0.001(3) 0.007(3) -0.001(3)
C17 0.052(5) 0.088(6) 0.045(3) -0.017(4) 0.007(3) -0.029(4)
C18 0.053(5) 0.087(6) 0.080(5) -0.021(4) 0.000(4) -0.040(5)
C19 0.042(5) 0.063(5) 0.085(5) 0.012(4) 0.021(4) -0.015(4)
C20 0.041(4) 0.056(4) 0.047(3) 0.015(3) 0.014(3) -0.001(4)
C21 0.027(3) 0.033(3) 0.034(3) 0.000(2) 0.006(2) -0.003(3)
C22 0.031(4) 0.047(4) 0.028(3) 0.003(3) 0.014(2) -0.001(3)
C23 0.026(3) 0.021(3) 0.028(2) 0.003(2) 0.010(2) 0.002(2)
C24 0.045(4) 0.025(3) 0.033(3) -0.001(2) 0.023(3) 0.004(3)
C25 0.042(4) 0.027(3) 0.038(3) 0.002(3) 0.020(3) -0.003(3)
C26 0.035(3) 0.019(3) 0.037(3) 0.001(2) 0.015(2) 0.003(3)
C27 0.030(3) 0.025(3) 0.028(2) -0.002(2) 0.009(2) 0.004(3)
C28 0.029(3) 0.033(3) 0.031(3) 0.006(2) 0.015(2) 0.001(3)
C29 0.023(3) 0.030(3) 0.033(3) 0.006(3) 0.006(2) 0.002(3)
C30 0.028(3) 0.034(3) 0.029(3) 0.001(3) 0.010(2) 0.005(3)
C31 0.064(5) 0.038(4) 0.060(4) -0.001(3) 0.045(3) -0.002(3)
C32 0.042(4) 0.034(3) 0.041(3) -0.002(3) 0.026(3) -0.005(3)
C33 0.064(5) 0.054(4) 0.046(3) 0.015(3) 0.028(3) 0.008(4)
C34 0.046(4) 0.063(5) 0.046(3) 0.009(3) 0.016(3) 0.003(4)
C35 0.042(4) 0.034(3) 0.036(3) -0.006(3) 0.017(3) -0.009(3)
C36 0.054(5) 0.063(5) 0.037(3) 0.018(3) 0.016(3) 0.001(4)
C37 0.040(4) 0.070(5) 0.044(3) 0.004(3) 0.018(3) -0.012(4)
C38 0.037(4) 0.035(3) 0.034(3) 0.005(3) 0.014(2) -0.009(3)
C39 0.071(5) 0.052(4) 0.037(3) -0.008(3) 0.022(3) -0.030(4)
C40 0.061(5) 0.053(4) 0.050(4) -0.008(3) 0.015(3) -0.033(4)
C41 0.058(5) 0.046(4) 0.057(4) -0.002(3) 0.027(3) -0.029(4)
C42 0.047(4) 0.039(3) 0.033(3) 0.000(3) 0.016(3) -0.010(3)
C43 0.032(3) 0.025(3) 0.033(3) 0.003(2) 0.014(2) 0.000(3)
C44 0.024(3) 0.032(3) 0.037(3) -0.003(3) 0.014(2) -0.007(3)
C45 0.085(7) 0.089(6) 0.074(5) 0.011(5) -0.002(4) -0.025(5)
C46 0.062(9) 0.031(7) 0.065(7) -0.002(6) 0.019(7) -0.006(6)
C46' 0.090(10) 0.090(10) 0.090(10) 0.0002(10) 0.023(3) -0.0002(10)
C47 0.075(10) 0.064(9) 0.113(10) -0.034(8) 0.063(9) -0.017(8)
C47' 0.134(10) 0.134(10) 0.134(10) 0.0000(10) 0.035(3) 0.0003(10)
C48 0.140(11) 0.151(11) 0.167(10) 0.037(8) 0.106(9) 0.038(8)
C49 0.045(5) 0.038(4) 0.150(8) 0.031(5) -0.010(5) -0.010(4)
C50 0.178(10) 0.040(5) 0.068(5) 0.002(4) 0.011(5) -0.009(6)
N1 0.069(5) 0.069(4) 0.071(4) 0.015(3) 0.033(3) 0.018(4)
O1 0.029(2) 0.036(2) 0.0403(19) 0.0059(18) 0.0139(16) 0.0138(19)
O2 0.051(3) 0.037(2) 0.072(3) 0.015(2) 0.044(2) 0.017(2)
O3 0.058(3) 0.070(3) 0.105(3) 0.051(3) 0.055(3) 0.033(3)
O4 0.039(3) 0.041(2) 0.062(2) 0.021(2) 0.027(2) 0.022(2)
O5 0.037(2) 0.048(3) 0.058(2) 0.023(2) 0.0277(19) 0.015(2)
O6 0.043(3) 0.049(3) 0.0324(19) 0.0026(19) 0.0061(17) -0.005(2)
O7 0.057(3) 0.037(3) 0.050(2) -0.007(2) -0.001(2) -0.006(2)
O8 0.034(2) 0.023(2) 0.0442(19) 0.0023(17) 0.0207(17) 0.0079(18)
O9 0.034(2) 0.031(2) 0.049(2) 0.0142(18) 0.0225(18) 0.0036(18)
O10 0.057(3) 0.040(3) 0.088(3) 0.006(2) 0.055(3) 0.005(2)
O11 0.050(3) 0.026(2) 0.049(2) -0.0045(18) 0.0303(19) 0.006(2)
O12 0.059(3) 0.030(2) 0.074(3) 0.009(2) 0.052(2) 0.002(2)
O13 0.045(3) 0.038(2) 0.037(2) 0.0015(18) 0.0002(18) -0.003(2)
O14 0.036(2) 0.029(2) 0.041(2) -0.0017(18) 0.0057(16) -0.0072(19)
O15 0.028(2) 0.021(2) 0.0342(18) -0.0010(15) 0.0115(16) -0.0016(17)
O1W 0.149(11) 0.149(11) 0.150(11) 0.000(2) 0.039(3) 0.000(2)

loop_
_atom_type_symbol
_atom_type_description
_atom_type_scat_dispersion_real
_atom_type_scat_dispersion_imag
_atom_type_scat_source
C C 0.0033 0.0016 'International Tables Vol C Tables 4.2.6.8 and 6.1.1.4'
H H 0.0000 0.0000 'International Tables Vol C Tables 4.2.6.8 and 6.1.1.4'
N N 0.0061 0.0033 'International Tables Vol C Tables 4.2.6.8 and 6.1.1.4'
O O 0.0106 0.0060 'International Tables Vol C Tables 4.2.6.8 and 6.1.1.4'
Zn Zn 0.2839 1.4301 'International Tables Vol C Tables 4.2.6.8 and 6.1.1.4'

loop_
_geom_angle_atom_site_label_1
_geom_angle_atom_site_label_2
_geom_angle_atom_site_label_3
_geom_angle
_geom_angle_site_symmetry_1
_geom_angle_site_symmetry_3
O14 Zn1 O8 111.35(15) 3_556 .
O14 Zn1 O1 113.07(15) 3_556 .
O8 Zn1 O1 114.83(14) . .
O14 Zn1 O15 111.75(13) 3_556 .
O8 Zn1 O15 103.55(13) . .
O1 Zn1 O15 101.43(14) . .
O14 Zn1 Zn2 80.04(10) 3_556 .
O8 Zn1 Zn2 141.89(9) . .
O1 Zn1 Zn2 91.04(10) . .
O15 Zn1 Zn2 41.22(10) . .
O13 Zn2 O15 110.83(14) 3_556 .
O13 Zn2 O10 87.09(16) 3_556 2
O15 Zn2 O10 93.35(15) . 2
O13 Zn2 O6 99.62(15) 3_556 4_665
O15 Zn2 O6 148.59(15) . 4_665
O10 Zn2 O6 95.73(15) 2 4_665
O13 Zn2 O2 88.34(16) 3_556 .
O15 Zn2 O2 85.48(13) . .
O10 Zn2 O2 174.54(17) 2 .
O6 Zn2 O2 87.97(14) 4_665 .
O13 Zn2 O7 157.32(15) 3_556 4_665
O15 Zn2 O7 91.42(14) . 4_665
O10 Zn2 O7 87.27(16) 2 4_665
O6 Zn2 O7 59.17(14) 4_665 4_665
O2 Zn2 O7 98.08(15) . 4_665
O13 Zn2 C22 129.56(18) 3_556 4_665
O15 Zn2 C22 119.55(17) . 4_665
O10 Zn2 C22 92.06(17) 2 4_665
O6 Zn2 C22 30.28(16) 4_665 4_665
O2 Zn2 C22 93.15(15) . 4_665
O7 Zn2 C22 28.90(15) 4_665 4_665
O13 Zn2 Zn1 74.93(10) 3_556 .
O15 Zn2 Zn1 40.45(9) . .
O10 Zn2 Zn1 109.84(12) 2 .
O6 Zn2 Zn1 153.30(9) 4_665 .
O2 Zn2 Zn1 66.00(10) . .
O7 Zn2 Zn1 127.53(10) 4_665 .
C22 Zn2 Zn1 149.00(13) 4_665 .
O4 Zn3 O11 115.72(14) 2_445 2
O4 Zn3 O15 114.66(15) 2_445 .
O11 Zn3 O15 115.00(14) 2 .
O4 Zn3 O9 105.82(16) 2_445 .
O11 Zn3 O9 108.98(15) 2 .
O15 Zn3 O9 93.67(13) . .
C2 C1 C6 119.6(5) . .
C2 C1 C7 119.0(4) . .
C6 C1 C7 121.4(4) . .
C1 C2 C3 121.7(5) . .
C1 C2 H2 119.1 . .
C3 C2 H2 119.1 . .
C4 C3 C2 118.9(5) . .
C4 C3 C8 121.2(5) . .
C2 C3 C8 119.8(5) . .
C3 C4 C5 120.0(5) . .
C3 C4 H4 120.0 . .
C5 C4 H4 120.0 . .
O5 C5 C6 125.4(5) . .
O5 C5 C4 114.2(4) . .
C6 C5 C4 120.4(4) . .
C1 C6 C5 119.3(5) . .
C1 C6 H6 120.4 . .
C5 C6 H6 120.4 . .
O2 C7 O1 125.3(5) . .
O2 C7 C1 116.1(5) . .
O1 C7 C1 118.6(4) . .
O3 C8 O4 124.8(5) . .
O3 C8 C3 118.7(5) . .
O4 C8 C3 116.5(5) . .
O5 C9 C10 108.7(4) . .
O5 C9 H9A 109.9 . .
C10 C9 H9A 109.9 . .
O5 C9 H9B 109.9 . .
C10 C9 H9B 109.9 . .
H9A C9 H9B 108.3 . .
C15 C10 C11 117.9(5) . .
C15 C10 C9 120.3(5) . .
C11 C10 C9 121.8(5) . .
C10 C11 C12 121.5(5) . .
C10 C11 H11 119.3 . .
C12 C11 H11 119.3 . .
C11 C12 C13 120.8(6) . .
C11 C12 H12 119.6 . .
C13 C12 H12 119.6 . .
C12 C13 C14 117.9(5) . .
C12 C13 C16 119.9(5) . .
C14 C13 C16 122.1(5) . .
C13 C14 C15 120.6(5) . .
C13 C14 H14 119.7 . .
C15 C14 H14 119.7 . .
C10 C15 C14 121.4(5) . .
C10 C15 H15 119.3 . .
C14 C15 H15 119.3 . .
C17 C16 C21 117.0(5) . .
C17 C16 C13 118.2(5) . .
C21 C16 C13 124.8(5) . .
C18 C17 C16 122.0(5) . .
C18 C17 H17 119.0 . .
C16 C17 H17 119.0 . .
C19 C18 C17 120.2(6) . .
C19 C18 H18 119.9 . .
C17 C18 H18 119.9 . .
C20 C19 C18 119.7(6) . .
C20 C19 H19 120.1 . .
C18 C19 H19 120.1 . .
C19 C20 C21 120.9(5) . .
C19 C20 H20 119.5 . .
C21 C20 H20 119.5 . .
C20 C21 C16 120.1(5) . .
C20 C21 C22 116.1(4) . .
C16 C21 C22 123.7(5) . .
O7 C22 O6 119.6(5) . .
O7 C22 C21 122.1(5) . .
O6 C22 C21 118.1(5) . .
O7 C22 Zn2 66.4(3) . 4_566
O6 C22 Zn2 53.3(3) . 4_566
C21 C22 Zn2 169.7(4) . 4_566
C28 C23 C24 119.3(4) . .
C28 C23 C29 120.4(4) . .
C24 C23 C29 120.3(4) . .
C25 C24 C23 120.5(4) . .
C25 C24 H24 119.8 . .
C23 C24 H24 119.8 . .
C24 C25 O12 124.7(5) . .
C24 C25 C26 120.5(4) . .
O12 C25 C26 114.7(4) . .
C27 C26 C25 119.2(4) . .
C27 C26 H26 120.4 . .
C25 C26 H26 120.4 . .
C26 C27 C28 120.0(4) . .
C26 C27 C30 120.8(4) . .
C28 C27 C30 119.2(4) . .
C23 C28 C27 120.5(4) . .
C23 C28 H28 119.7 . .
C27 C28 H28 119.7 . .
O9 C29 O8 124.3(5) . .
O9 C29 C23 117.8(4) . .
O8 C29 C23 117.9(4) . .
O10 C30 O11 126.2(5) . .
O10 C30 C27 116.6(5) . .
O11 C30 C27 117.2(4) . .
O12 C31 C32 109.6(5) . .
O12 C31 H31A 109.7 . .
C32 C31 H31A 109.7 . .
O12 C31 H31B 109.7 . .
C32 C31 H31B 109.7 . .
H31A C31 H31B 108.2 . .
C33 C32 C37 119.5(5) . .
C33 C32 C31 119.7(5) . .
C37 C32 C31 120.8(6) . .
C32 C33 C34 120.1(6) . .
C32 C33 H33 119.9 . .
C34 C33 H33 119.9 . .
C33 C34 C35 121.8(6) . .
C33 C34 H34 119.1 . .
C35 C34 H34 119.1 . .
C36 C35 C34 117.3(5) . .
C36 C35 C38 122.1(5) . .
C34 C35 C38 120.5(5) . .
C35 C36 C37 121.0(5) . .
C35 C36 H36 119.5 . .
C37 C36 H36 119.5 . .
C32 C37 C36 120.1(6) . .
C32 C37 H37 119.9 . .
C36 C37 H37 119.9 . .
C39 C38 C43 118.5(5) . .
C39 C38 C35 119.0(4) . .
C43 C38 C35 122.6(5) . .
C40 C39 C38 121.8(5) . .
C40 C39 H39 119.1 . .
C38 C39 H39 119.1 . .
C41 C40 C39 119.7(6) . .
C41 C40 H40 120.1 . .
C39 C40 H40 120.1 . .
C42 C41 C40 119.4(5) . .
C42 C41 H41 120.3 . .
C40 C41 H41 120.3 . .
C41 C42 C43 121.9(5) . .
C41 C42 H42 119.1 . .
C43 C42 H42 119.1 . .
C42 C43 C38 118.7(5) . .
C42 C43 C44 118.4(4) . .
C38 C43 C44 122.9(4) . .
O13 C44 O14 124.4(5) . .
O13 C44 C43 117.0(5) . .
O14 C44 C43 118.5(4) . .
C46 C45 N1 118.6(8) . .
C46 C45 C46' 23.8(9) . .
N1 C45 C46' 101.5(11) . .
C46' C46 C45 93(3) . .
C46 C46' C45 63(3) . .
C47' C47 C48 54.5(15) . .
C47' C47 N1 77.1(18) . .
C48 C47 N1 113.6(10) . .
C47 C47' C48 73(2) . .
C47 C47' N1 61.1(17) . .
C48 C47' N1 115(2) . .
C47' C48 C47 52.4(16) . .
C50 C49 N1 114.8(6) . .
C50 C49 H49A 108.6 . .
N1 C49 H49A 108.6 . .
C50 C49 H49B 108.6 . .
N1 C49 H49B 108.6 . .
H49A C49 H49B 107.6 . .
C49 C50 H50A 109.5 . .
C49 C50 H50B 109.5 . .
H50A C50 H50B 109.5 . .
C49 C50 H50C 109.5 . .
H50A C50 H50C 109.5 . .
H50B C50 H50C 109.5 . .
C49 N1 C45 111.0(5) . .
C49 N1 C47 119.8(8) . .
C45 N1 C47 103.0(7) . .
C49 N1 C47' 84.5(11) . .
C45 N1 C47' 141.0(13) . .
C47 N1 C47' 41.8(10) . .
C7 O1 Zn1 115.8(3) . .
C7 O2 Zn2 140.9(3) . .
C8 O4 Zn3 117.6(3) . 2_455
C5 O5 C9 119.5(4) . .
C22 O6 Zn2 96.5(3) . 4_566
C22 O7 Zn2 84.7(3) . 4_566
C29 O8 Zn1 117.2(3) . .
C29 O9 Zn3 123.7(3) . .
C30 O10 Zn2 147.2(4) . 2_545
C30 O11 Zn3 121.1(3) . 2_545
C25 O12 C31 117.6(4) . .
C44 O13 Zn2 130.7(4) . 3_556
C44 O14 Zn1 126.1(3) . 3_556
Zn3 O15 Zn1 115.59(17) . .
Zn3 O15 Zn2 116.63(15) . .
Zn1 O15 Zn2 98.33(14) . .
Zn3 O15 H15O 95(4) . .
Zn1 O15 H15O 112(3) . .
Zn2 O15 H15O 120(4) . .

loop_
_geom_bond_atom_site_label_1
_geom_bond_atom_site_label_2
_geom_bond_distance
_geom_bond_site_symmetry_2
Zn1 O14 1.931(4) 3_556
Zn1 O8 1.958(3) .
Zn1 O1 1.964(3) .
Zn1 O15 1.998(3) .
Zn1 Zn2 3.0478(8) .
Zn2 O13 2.020(4) 3_556
Zn2 O15 2.030(3) .
Zn2 O10 2.036(3) 2
Zn2 O6 2.040(4) 4_665
Zn2 O2 2.145(3) .
Zn2 O7 2.328(4) 4_665
Zn2 C22 2.530(5) 4_665
Zn3 O4 1.918(4) 2_445
Zn3 O11 1.923(3) 2
Zn3 O15 1.966(3) .
Zn3 O9 2.007(3) .
C1 C2 1.377(7) .
C1 C6 1.382(6) .
C1 C7 1.502(7) .
C2 C3 1.385(7) .
C2 H2 0.9300 .
C3 C4 1.377(6) .
C3 C8 1.511(7) .
C4 C5 1.398(7) .
C4 H4 0.9300 .
C5 O5 1.366(6) .
C5 C6 1.392(7) .
C6 H6 0.9300 .
C7 O2 1.249(6) .
C7 O1 1.254(6) .
C8 O3 1.241(6) .
C8 O4 1.266(6) .
C9 O5 1.423(6) .
C9 C10 1.500(7) .
C9 H9A 0.9700 .
C9 H9B 0.9700 .
C10 C15 1.374(7) .
C10 C11 1.375(8) .
C11 C12 1.381(8) .
C11 H11 0.9300 .
C12 C13 1.385(7) .
C12 H12 0.9300 .
C13 C14 1.385(7) .
C13 C16 1.485(7) .
C14 C15 1.388(7) .
C14 H14 0.9300 .
C15 H15 0.9300 .
C16 C17 1.386(8) .
C16 C21 1.405(6) .
C17 C18 1.374(8) .
C17 H17 0.9300 .
C18 C19 1.366(8) .
C18 H18 0.9300 .
C19 C20 1.360(8) .
C19 H19 0.9300 .
C20 C21 1.393(7) .
C20 H20 0.9300 .
C21 C22 1.479(7) .
C22 O7 1.228(6) .
C22 O6 1.284(6) .
C22 Zn2 2.530(5) 4_566
C23 C28 1.384(6) .
C23 C24 1.394(6) .
C23 C29 1.485(7) .
C24 C25 1.366(7) .
C24 H24 0.9300 .
C25 O12 1.373(6) .
C25 C26 1.402(7) .
C26 C27 1.385(6) .
C26 H26 0.9300 .
C27 C28 1.390(7) .
C27 C30 1.493(7) .
C28 H28 0.9300 .
C29 O9 1.262(5) .
C29 O8 1.263(5) .
C30 O10 1.238(6) .
C30 O11 1.258(6) .
C31 O12 1.415(6) .
C31 C32 1.489(7) .
C31 H31A 0.9700 .
C31 H31B 0.9700 .
C32 C33 1.366(8) .
C32 C37 1.370(8) .
C33 C34 1.373(8) .
C33 H33 0.9300 .
C34 C35 1.383(8) .
C34 H34 0.9300 .
C35 C36 1.378(8) .
C35 C38 1.488(7) .
C36 C37 1.390(8) .
C36 H36 0.9300 .
C37 H37 0.9300 .
C38 C39 1.379(7) .
C38 C43 1.401(6) .
C39 C40 1.372(7) .
C39 H39 0.9300 .
C40 C41 1.370(7) .
C40 H40 0.9300 .
C41 C42 1.368(7) .
C41 H41 0.9300 .
C42 C43 1.383(7) .
C42 H42 0.9300 .
C43 C44 1.496(7) .
C44 O13 1.245(6) .
C44 O14 1.269(6) .
C45 C46 1.514(13) .
C45 N1 1.524(9) .
C45 C46' 1.69(3) .
C46 C46' 0.68(3) .
C47 C47' 1.18(3) .
C47 C48 1.429(15) .
C47 N1 1.555(12) .
C47' C48 1.22(3) .
C47' N1 1.73(3) .
C49 C50 1.468(10) .
C49 N1 1.494(9) .
C49 H49A 0.9700 .
C49 H49B 0.9700 .
C50 H50A 0.9600 .
C50 H50B 0.9600 .
C50 H50C 0.9600 .
O4 Zn3 1.918(4) 2_455
O6 Zn2 2.040(4) 4_566
O7 Zn2 2.328(4) 4_566
O10 Zn2 2.036(3) 2_545
O11 Zn3 1.923(3) 2_545
O13 Zn2 2.020(4) 3_556
O14 Zn1 1.931(4) 3_556
O15 H15O 0.837(19) .
O1W H1A 0.88(2) .

loop_
_geom_hbond_atom_site_label_D
_geom_hbond_atom_site_label_H
_geom_hbond_atom_site_label_A
_geom_hbond_distance_DH
_geom_hbond_distance_HA
_geom_hbond_distance_DA
_geom_hbond_angle_DHA
_geom_hbond_site_symmetry_A
O15 H15O O3 0.837(19) 2.06(3) 2.801(5) 147(5) 2_445
O1W H1A O4 0.88(2) 2.01(18) 2.72(3) 142 3_456
O1W H1A O3 0.88(2) 2.57(9) 3.41(3) 160(21) 3_456

loop_
_geom_torsion_atom_site_label_1
_geom_torsion_atom_site_label_2
_geom_torsion_atom_site_label_3
_geom_torsion_atom_site_label_4
_geom_torsion
_geom_torsion_site_symmetry_1
_geom_torsion_site_symmetry_4
O14 Zn1 Zn2 O13 -11.61(15) 3_556 3_556
O8 Zn1 Zn2 O13 -123.6(2) . 3_556
O1 Zn1 Zn2 O13 101.65(15) . 3_556
O15 Zn1 Zn2 O13 -152.08(18) . 3_556
O14 Zn1 Zn2 O15 140.48(18) 3_556 .
O8 Zn1 Zn2 O15 28.5(2) . .
O1 Zn1 Zn2 O15 -106.27(18) . .
O14 Zn1 Zn2 O10 69.59(17) 3_556 2
O8 Zn1 Zn2 O10 -42.4(2) . 2
O1 Zn1 Zn2 O10 -177.16(16) . 2
O15 Zn1 Zn2 O10 -70.89(19) . 2
O14 Zn1 Zn2 O6 -93.0(3) 3_556 4_665
O8 Zn1 Zn2 O6 155.0(3) . 4_665
O1 Zn1 Zn2 O6 20.3(3) . 4_665
O15 Zn1 Zn2 O6 126.6(3) . 4_665
O14 Zn1 Zn2 O2 -106.60(16) 3_556 .
O8 Zn1 Zn2 O2 141.4(2) . .
O1 Zn1 Zn2 O2 6.65(16) . .
O15 Zn1 Zn2 O2 112.92(19) . .
O14 Zn1 Zn2 O7 171.92(17) 3_556 4_665
O8 Zn1 Zn2 O7 59.9(2) . 4_665
O1 Zn1 Zn2 O7 -74.83(17) . 4_665
O15 Zn1 Zn2 O7 31.44(19) . 4_665
O14 Zn1 Zn2 C22 -158.0(3) 3_556 4_665
O8 Zn1 Zn2 C22 90.0(3) . 4_665
O1 Zn1 Zn2 C22 -44.7(3) . 4_665
O15 Zn1 Zn2 C22 61.6(3) . 4_665
C6 C1 C2 C3 -0.7(8) . .
C7 C1 C2 C3 177.8(5) . .
C1 C2 C3 C4 -0.9(8) . .
C1 C2 C3 C8 179.7(5) . .
C2 C3 C4 C5 1.1(8) . .
C8 C3 C4 C5 -179.5(5) . .
C3 C4 C5 O5 -179.1(4) . .
C3 C4 C5 C6 0.3(8) . .
C2 C1 C6 C5 2.0(8) . .
C7 C1 C6 C5 -176.4(5) . .
O5 C5 C6 C1 177.4(5) . .
C4 C5 C6 C1 -1.8(8) . .
C2 C1 C7 O2 -5.8(7) . .
C6 C1 C7 O2 172.7(5) . .
C2 C1 C7 O1 176.0(5) . .
C6 C1 C7 O1 -5.5(8) . .
C4 C3 C8 O3 175.1(5) . .
C2 C3 C8 O3 -5.5(8) . .
C4 C3 C8 O4 -3.6(8) . .
C2 C3 C8 O4 175.8(5) . .
O5 C9 C10 C15 -155.5(5) . .
O5 C9 C10 C11 27.8(8) . .
C15 C10 C11 C12 -0.1(9) . .
C9 C10 C11 C12 176.6(6) . .
C10 C11 C12 C13 -0.1(10) . .
C11 C12 C13 C14 0.5(9) . .
C11 C12 C13 C16 -176.5(5) . .
C12 C13 C14 C15 -0.6(8) . .
C16 C13 C14 C15 176.3(5) . .
C11 C10 C15 C14 0.0(9) . .
C9 C10 C15 C14 -176.8(5) . .
C13 C14 C15 C10 0.4(9) . .
C12 C13 C16 C17 45.6(8) . .
C14 C13 C16 C17 -131.2(6) . .
C12 C13 C16 C21 -136.3(6) . .
C14 C13 C16 C21 46.8(8) . .
C21 C16 C17 C18 1.1(10) . .
C13 C16 C17 C18 179.2(7) . .
C16 C17 C18 C19 -1.5(12) . .
C17 C18 C19 C20 0.3(12) . .
C18 C19 C20 C21 1.1(10) . .
C19 C20 C21 C16 -1.5(9) . .
C19 C20 C21 C22 174.1(6) . .
C17 C16 C21 C20 0.4(8) . .
C13 C16 C21 C20 -177.6(5) . .
C17 C16 C21 C22 -174.8(6) . .
C13 C16 C21 C22 7.1(9) . .
C20 C21 C22 O7 -117.4(6) . .
C16 C21 C22 O7 58.0(8) . .
C20 C21 C22 O6 57.6(7) . .
C16 C21 C22 O6 -127.0(5) . .
C20 C21 C22 Zn2 27(3) . 4_566
C16 C21 C22 Zn2 -158(2) . 4_566
C28 C23 C24 C25 0.3(8) . .
C29 C23 C24 C25 178.4(5) . .
C23 C24 C25 O12 -176.3(5) . .
C23 C24 C25 C26 1.0(8) . .
C24 C25 C26 C27 -2.0(8) . .
O12 C25 C26 C27 175.5(5) . .
C25 C26 C27 C28 1.7(7) . .
C25 C26 C27 C30 -177.1(5) . .
C24 C23 C28 C27 -0.6(7) . .
C29 C23 C28 C27 -178.7(5) . .
C26 C27 C28 C23 -0.4(7) . .
C30 C27 C28 C23 178.4(4) . .
C28 C23 C29 O9 10.2(7) . .
C24 C23 C29 O9 -168.0(4) . .
C28 C23 C29 O8 -170.1(5) . .
C24 C23 C29 O8 11.8(7) . .
C26 C27 C30 O10 -169.3(5) . .
C28 C27 C30 O10 11.9(7) . .
C26 C27 C30 O11 10.6(7) . .
C28 C27 C30 O11 -168.2(5) . .
O12 C31 C32 C33 -132.7(5) . .
O12 C31 C32 C37 49.2(7) . .
C37 C32 C33 C34 4.3(8) . .
C31 C32 C33 C34 -173.8(5) . .
C32 C33 C34 C35 -1.9(9) . .
C33 C34 C35 C36 -1.7(8) . .
C33 C34 C35 C38 176.1(5) . .
C34 C35 C36 C37 2.8(8) . .
C38 C35 C36 C37 -174.9(5) . .
C33 C32 C37 C36 -3.1(8) . .
C31 C32 C37 C36 174.9(5) . .
C35 C36 C37 C32 -0.5(9) . .
C36 C35 C38 C39 -124.7(6) . .
C34 C35 C38 C39 57.7(8) . .
C36 C35 C38 C43 55.2(8) . .
C34 C35 C38 C43 -122.4(6) . .
C43 C38 C39 C40 0.3(10) . .
C35 C38 C39 C40 -179.8(6) . .
C38 C39 C40 C41 -0.2(10) . .
C39 C40 C41 C42 -0.7(10) . .
C40 C41 C42 C43 1.7(10) . .
C41 C42 C43 C38 -1.6(8) . .
C41 C42 C43 C44 178.4(6) . .
C39 C38 C43 C42 0.6(8) . .
C35 C38 C43 C42 -179.2(5) . .
C39 C38 C43 C44 -179.4(5) . .
C35 C38 C43 C44 0.7(8) . .
C42 C43 C44 O13 39.4(7) . .
C38 C43 C44 O13 -140.6(5) . .
C42 C43 C44 O14 -138.5(5) . .
C38 C43 C44 O14 41.6(7) . .
N1 C45 C46 C46' 48(3) . .
N1 C45 C46' C46 -138(3) . .
N1 C47 C47' C48 131.9(15) . .
C48 C47 C47' N1 -131.9(15) . .
N1 C47' C48 C47 45.9(17) . .
N1 C47 C48 C47' -52(2) . .
C50 C49 N1 C45 52.4(8) . .
C50 C49 N1 C47 172.2(7) . .
C50 C49 N1 C47' -164.6(13) . .
C46 C45 N1 C49 49.9(10) . .
C46' C45 N1 C49 67.6(11) . .
C46 C45 N1 C47 -79.6(10) . .
C46' C45 N1 C47 -61.9(11) . .
C46 C45 N1 C47' -58.2(19) . .
C46' C45 N1 C47' -40(2) . .
C47' C47 N1 C49 36.0(19) . .
C48 C47 N1 C49 77.4(13) . .
C47' C47 N1 C45 159.9(18) . .
C48 C47 N1 C45 -158.8(11) . .
C48 C47 N1 C47' 41.4(16) . .
C47 C47' N1 C49 -149.2(17) . .
C48 C47' N1 C49 159(3) . .
C47 C47' N1 C45 -32(3) . .
C48 C47' N1 C45 -84(3) . .
C48 C47' N1 C47 -52(2) . .
O2 C7 O1 Zn1 3.5(7) . .
C1 C7 O1 Zn1 -178.4(3) . .
O14 Zn1 O1 C7 72.1(4) 3_556 .
O8 Zn1 O1 C7 -158.6(3) . .
O15 Zn1 O1 C7 -47.7(4) . .
Zn2 Zn1 O1 C7 -7.5(4) . .
O1 C7 O2 Zn2 8.7(10) . .
C1 C7 O2 Zn2 -169.4(4) . .
O13 Zn2 O2 C7 -85.0(6) 3_556 .
O15 Zn2 O2 C7 26.0(6) . .
O10 Zn2 O2 C7 -51.9(19) 2 .
O6 Zn2 O2 C7 175.3(6) 4_665 .
O7 Zn2 O2 C7 116.8(6) 4_665 .
C22 Zn2 O2 C7 145.5(6) 4_665 .
Zn1 Zn2 O2 C7 -10.8(6) . .
O3 C8 O4 Zn3 2.3(8) . 2_455
C3 C8 O4 Zn3 -179.2(4) . 2_455
C6 C5 O5 C9 1.3(8) . .
C4 C5 O5 C9 -179.4(5) . .
C10 C9 O5 C5 -175.6(4) . .
O7 C22 O6 Zn2 1.7(5) . 4_566
C21 C22 O6 Zn2 -173.5(4) . 4_566
O6 C22 O7 Zn2 -1.5(5) . 4_566
C21 C22 O7 Zn2 173.5(4) . 4_566
O9 C29 O8 Zn1 12.2(7) . .
C23 C29 O8 Zn1 -167.6(3) . .
O14 Zn1 O8 C29 -81.8(4) 3_556 .
O1 Zn1 O8 C29 148.1(3) . .
O15 Zn1 O8 C29 38.4(4) . .
Zn2 Zn1 O8 C29 19.6(4) . .
O8 C29 O9 Zn3 -72.2(6) . .
C23 C29 O9 Zn3 107.5(5) . .
O4 Zn3 O9 C29 -61.4(4) 2_445 .
O11 Zn3 O9 C29 173.5(4) 2 .
O15 Zn3 O9 C29 55.5(4) . .
O11 C30 O10 Zn2 -4.3(11) . 2_545
C27 C30 O10 Zn2 175.6(5) . 2_545
O10 C30 O11 Zn3 -1.0(7) . 2_545
C27 C30 O11 Zn3 179.1(3) . 2_545
C24 C25 O12 C31 10.0(8) . .
C26 C25 O12 C31 -167.5(5) . .
C32 C31 O12 C25 175.1(5) . .
O14 C44 O13 Zn2 -1.7(7) . 3_556
C43 C44 O13 Zn2 -179.4(3) . 3_556
O13 C44 O14 Zn1 21.1(7) . 3_556
C43 C44 O14 Zn1 -161.2(3) . 3_556
O4 Zn3 O15 Zn1 113.61(19) 2_445 .
O11 Zn3 O15 Zn1 -108.58(19) 2 .
O9 Zn3 O15 Zn1 4.34(19) . .
O4 Zn3 O15 Zn2 -131.56(18) 2_445 .
O11 Zn3 O15 Zn2 6.3(2) 2 .
O9 Zn3 O15 Zn2 119.17(18) . .
O14 Zn1 O15 Zn3 82.5(2) 3_556 .
O8 Zn1 O15 Zn3 -37.5(2) . .
O1 Zn1 O15 Zn3 -156.77(17) . .
Zn2 Zn1 O15 Zn3 124.9(2) . .
O14 Zn1 O15 Zn2 -42.44(18) 3_556 .
O8 Zn1 O15 Zn2 -162.39(14) . .
O1 Zn1 O15 Zn2 78.30(16) . .
O13 Zn2 O15 Zn3 -95.26(19) 3_556 .
O10 Zn2 O15 Zn3 -7.1(2) 2 .
O6 Zn2 O15 Zn3 99.7(3) 4_665 .
O2 Zn2 O15 Zn3 178.3(2) . .
O7 Zn2 O15 Zn3 80.26(19) 4_665 .
C22 Zn2 O15 Zn3 87.2(2) 4_665 .
Zn1 Zn2 O15 Zn3 -124.2(2) . .
O13 Zn2 O15 Zn1 28.93(18) 3_556 .
O10 Zn2 O15 Zn1 117.09(17) 2 .
O6 Zn2 O15 Zn1 -136.2(2) 4_665 .
O2 Zn2 O15 Zn1 -57.56(16) . .
O7 Zn2 O15 Zn1 -155.56(15) 4_665 .
C22 Zn2 O15 Zn1 -148.62(14) 4_665 .
